data_4327822
loop_
_publ_author_name
'Tracey M. McLean'
'Janice L. Moody'
'Mark R. Waterland'
'Shane G. Telfer'

_publ_section_title
;
 Luminescent Rhenium(I)-Dipyrrinato Complexes
;
_journal_name_full 'Inorganic Chemistry'
_journal_page_first 446
_journal_page_last 455
_journal_paper_doi 10.1021/ic201877t
_journal_volume 51
_journal_year 2012
_chemical_formula_sum 'C38 H28 N2 O5 P Re'
_chemical_formula_weight 809.759
_chemical_name_systematic
;
 ?
;
_space_group_IT_number 2
_symmetry_cell_setting triclinic
_symmetry_space_group_name_Hall '-P 1'
_symmetry_space_group_name_H-M 'P -1'
_atom_sites_solution_hydrogens geom
_atom_sites_solution_primary direct
_atom_sites_solution_secondary difmap
_audit_creation_method SHELXL-97
_cell_angle_alpha 102.480(1)
_cell_angle_beta 105.703(1)
_cell_angle_gamma 93.887(1)
_cell_formula_units_Z 2
_cell_length_a 9.65465(21)
_cell_length_b 10.41243(20)
_cell_length_c 17.73433(35)
_cell_measurement_reflns_used 9039
_cell_measurement_temperature 292(2)
_cell_measurement_theta_max 143.93
_cell_measurement_theta_min 13.52
_cell_volume 1660.52(6)
_computing_cell_refinement 'FSProcess in Process-Auto (Rigaku, 1998)'
_computing_data_collection 'CrystalClear (Rigaku, 2005)'
_computing_data_reduction 'FSProcess in Process-Auto (Rigaku, 1998)'
_computing_structure_refinement 'SHELXL-97 (Sheldrick, 1997)'
_computing_structure_solution 'SHELXS97 (Sheldrick, 2008)'
_diffrn_ambient_temperature 292(2)
_diffrn_detector_area_resol_mean 10
_diffrn_measured_fraction_theta_full 0.894
_diffrn_measured_fraction_theta_max 0.894
_diffrn_measurement_device_type 'Rigaku Spider'
_diffrn_measurement_method \w-scans
_diffrn_radiation_monochromator 'Rigaku VariMax-HF Confocal Optical System'
_diffrn_radiation_source 'Rigaku MM007 rotating anode'
_diffrn_radiation_type CuK\a
_diffrn_radiation_wavelength 1.54178
_diffrn_reflns_av_R_equivalents 0.0271
_diffrn_reflns_av_sigmaI/netI 0.0242
_diffrn_reflns_limit_h_max 10
_diffrn_reflns_limit_h_min -11
_diffrn_reflns_limit_k_max 12
_diffrn_reflns_limit_k_min -12
_diffrn_reflns_limit_l_max 21
_diffrn_reflns_limit_l_min -19
_diffrn_reflns_number 22233
_diffrn_reflns_theta_full 72.09
_diffrn_reflns_theta_max 72.09
_diffrn_reflns_theta_min 6.76
_exptl_absorpt_coefficient_mu 8.003
_exptl_absorpt_correction_T_max 1.0
_exptl_absorpt_correction_T_min 0.76
_exptl_absorpt_correction_type multi-scan
_exptl_absorpt_process_details '(ABSCOR; Higashi, 1995)'
_exptl_crystal_colour orange
_exptl_crystal_density_diffrn 1.621
_exptl_crystal_description block
_exptl_crystal_F_000 800
_exptl_crystal_size_max 0.15
_exptl_crystal_size_mid 0.12
_exptl_crystal_size_min 0.12
_refine_diff_density_max 0.916
_refine_diff_density_min -0.804
_refine_diff_density_rms 0.100
_refine_ls_extinction_method none
_refine_ls_goodness_of_fit_ref 1.186
_refine_ls_hydrogen_treatment constr
_refine_ls_matrix_type full
_refine_ls_number_parameters 425
_refine_ls_number_reflns 5831
_refine_ls_number_restraints 0
_refine_ls_restrained_S_all 1.186
_refine_ls_R_factor_all 0.0265
_refine_ls_R_factor_gt 0.0247
_refine_ls_shift/su_max 0.002
_refine_ls_shift/su_mean 0.000
_refine_ls_structure_factor_coef Fsqd
_refine_ls_weighting_details 'calc w=1/[\s^2^(Fo^2^)+(0.0263P)^2^+2.8257P] where P=(Fo^2^+2Fc^2^)/3'
_refine_ls_weighting_scheme calc
_refine_ls_wR_factor_gt 0.0678
_refine_ls_wR_factor_ref 0.0728
_reflns_number_gt 5552
_reflns_number_total 5831
_reflns_threshold_expression >2sigma(I)
_cod_data_source_file ic201877t_si_002_02.cif
_cod_data_source_block 2A
_cod_database_code 4327822

loop_
_symmetry_equiv_pos_as_xyz
'x, y, z'
'-x, -y, -z'

loop_
_atom_site_label
_atom_site_type_symbol
_atom_site_fract_x
_atom_site_fract_y
_atom_site_fract_z
_atom_site_U_iso_or_equiv
_atom_site_adp_type
_atom_site_occupancy
_atom_site_symmetry_multiplicity
_atom_site_calc_flag
_atom_site_refinement_flags
Re1 Re 0.988414(18) 0.011129(16) 0.256567(10) 0.03329(7) Uani 1 1 d .
N1 N 0.9507(4) -0.0741(3) 0.35166(19) 0.0367(8) Uani 1 1 d .
N2 N 1.2028(4) -0.0459(3) 0.2944(2) 0.0379(8) Uani 1 1 d .
O1 O 1.4719(4) -0.5691(3) 0.6108(2) 0.0609(9) Uani 1 1 d .
O2 O 1.6076(4) -0.3739(4) 0.6771(2) 0.0694(11) Uani 1 1 d .
O100 O 1.0790(5) 0.2856(4) 0.3773(2) 0.0822(13) Uani 1 1 d .
O101 O 1.0655(4) 0.1414(4) 0.1313(2) 0.0731(11) Uani 1 1 d .
O102 O 0.6788(4) 0.0828(4) 0.2094(3) 0.0737(11) Uani 1 1 d .
P1 P 0.91848(11) -0.20735(9) 0.15231(6) 0.0343(2) Uani 1 1 d .
C1 C 0.8348(5) -0.0630(5) 0.3789(3) 0.0475(11) Uani 1 1 d .
H1 H 0.7603 -0.0156 0.3597 0.057 Uiso 1 1 calc R
C2 C 0.8381(5) -0.1311(5) 0.4397(3) 0.0520(12) Uani 1 1 d .
H2 H 0.7684 -0.1379 0.4666 0.062 Uiso 1 1 calc R
C3 C 0.9647(5) -0.1848(5) 0.4512(3) 0.0490(11) Uani 1 1 d .
H3 H 0.9976 -0.2358 0.4878 0.059 Uiso 1 1 calc R
C4 C 1.0379(5) -0.1495(4) 0.3974(2) 0.0372(9) Uani 1 1 d .
C5 C 1.1768(4) -0.1707(4) 0.3954(2) 0.0337(9) Uani 1 1 d .
C6 C 1.2552(4) -0.1236(4) 0.3489(2) 0.0375(9) Uani 1 1 d .
C7 C 1.3995(5) -0.1436(4) 0.3476(3) 0.0464(11) Uani 1 1 d .
H7 H 1.4594 -0.1929 0.3772 0.056 Uiso 1 1 calc R
C8 C 1.4335(5) -0.0772(5) 0.2951(3) 0.0508(11) Uani 1 1 d .
H8 H 1.5210 -0.0717 0.2827 0.061 Uiso 1 1 calc R
C9 C 1.3110(5) -0.0187(4) 0.2636(3) 0.0457(11) Uani 1 1 d .
H9 H 1.3055 0.0325 0.2261 0.055 Uiso 1 1 calc R
C10 C 1.2570(4) -0.2447(4) 0.4536(2) 0.0381(9) Uani 1 1 d .
C11 C 1.2112(5) -0.3763(4) 0.4486(3) 0.0439(10) Uani 1 1 d .
H11 H 1.1273 -0.4206 0.4088 0.053 Uiso 1 1 calc R
C12 C 1.2899(5) -0.4421(4) 0.5027(3) 0.0449(10) Uani 1 1 d .
H12 H 1.2586 -0.5304 0.4989 0.054 Uiso 1 1 calc R
C13 C 1.4152(5) -0.3770(4) 0.5626(2) 0.0422(10) Uani 1 1 d .
C14 C 1.4588(5) -0.2445(4) 0.5692(3) 0.0498(11) Uani 1 1 d .
H14 H 1.5405 -0.1993 0.6103 0.060 Uiso 1 1 calc R
C15 C 1.3812(5) -0.1791(4) 0.5150(3) 0.0448(11) Uani 1 1 d .
H15 H 1.4121 -0.0905 0.5195 0.054 Uiso 1 1 calc R
C16 C 1.4988(5) -0.4522(5) 0.6180(3) 0.0484(11) Uani 1 1 d .
C17 C 1.6964(7) -0.4388(7) 0.7330(4) 0.0796(19) Uani 1 1 d .
H17A H 1.6370 -0.4804 0.7589 0.119 Uiso 1 1 calc R
H17B H 1.7706 -0.3744 0.7731 0.119 Uiso 1 1 calc R
H17C H 1.7406 -0.5049 0.7043 0.119 Uiso 1 1 calc R
C50 C 0.8607(5) -0.3486(4) 0.1879(2) 0.0398(10) Uani 1 1 d .
C51 C 0.9141(6) -0.4693(5) 0.1781(3) 0.0570(13) Uani 1 1 d .
H51 H 0.9813 -0.4857 0.1494 0.068 Uiso 1 1 calc R
C52 C 0.8651(7) -0.5665(5) 0.2123(4) 0.0734(17) Uani 1 1 d .
H52 H 0.9007 -0.6477 0.2063 0.088 Uiso 1 1 calc R
C53 C 0.7670(7) -0.5440(6) 0.2536(4) 0.0757(18) Uani 1 1 d .
H53 H 0.7382 -0.6084 0.2774 0.091 Uiso 1 1 calc R
C54 C 0.7096(8) -0.4262(6) 0.2607(4) 0.0776(18) Uani 1 1 d .
H54 H 0.6394 -0.4122 0.2876 0.093 Uiso 1 1 calc R
C55 C 0.7564(6) -0.3284(5) 0.2277(3) 0.0552(12) Uani 1 1 d .
H55 H 0.7174 -0.2488 0.2325 0.066 Uiso 1 1 calc R
C60 C 0.7682(4) -0.2161(4) 0.0609(2) 0.0406(10) Uani 1 1 d .
C61 C 0.6933(5) -0.3384(5) 0.0141(3) 0.0515(12) Uani 1 1 d .
H61 H 0.7155 -0.4152 0.0309 0.062 Uiso 1 1 calc R
C62 C 0.5865(5) -0.3470(5) -0.0571(3) 0.0584(13) Uani 1 1 d .
H62 H 0.5367 -0.4295 -0.0878 0.070 Uiso 1 1 calc R
C63 C 0.5527(6) -0.2345(5) -0.0834(3) 0.0608(14) Uani 1 1 d .
H63 H 0.4812 -0.2408 -0.1318 0.073 Uiso 1 1 calc R
C64 C 0.6255(6) -0.1137(6) -0.0376(3) 0.0684(16) Uani 1 1 d .
H64 H 0.6031 -0.0375 -0.0550 0.082 Uiso 1 1 calc R
C65 C 0.7330(6) -0.1036(5) 0.0348(3) 0.0557(13) Uani 1 1 d .
H65 H 0.7813 -0.0207 0.0657 0.067 Uiso 1 1 calc R
C70 C 1.0659(5) -0.2534(4) 0.1106(2) 0.0393(9) Uani 1 1 d .
C71 C 1.1855(5) -0.2994(4) 0.1554(3) 0.0473(11) Uani 1 1 d .
H71 H 1.1854 -0.3159 0.2050 0.057 Uiso 1 1 calc R
C72 C 1.3041(6) -0.3208(5) 0.1276(3) 0.0605(14) Uani 1 1 d .
H72 H 1.3829 -0.3523 0.1580 0.073 Uiso 1 1 calc R
C73 C 1.3061(7) -0.2955(5) 0.0545(4) 0.0680(15) Uani 1 1 d .
H73 H 1.3861 -0.3095 0.0356 0.082 Uiso 1 1 calc R
C74 C 1.1900(7) -0.2499(6) 0.0103(3) 0.0703(16) Uani 1 1 d .
H74 H 1.1917 -0.2324 -0.0388 0.084 Uiso 1 1 calc R
C75 C 1.0699(6) -0.2292(5) 0.0370(3) 0.0546(12) Uani 1 1 d .
H75 H 0.9912 -0.1988 0.0057 0.065 Uiso 1 1 calc R
C100 C 1.0478(6) 0.1823(5) 0.3345(3) 0.0514(12) Uani 1 1 d .
C101 C 1.0350(5) 0.0899(4) 0.1772(2) 0.0436(10) Uani 1 1 d .
C102 C 0.7952(5) 0.0552(4) 0.2267(3) 0.0458(11) Uani 1 1 d .

loop_
_atom_site_aniso_label
_atom_site_aniso_U_11
_atom_site_aniso_U_22
_atom_site_aniso_U_33
_atom_site_aniso_U_23
_atom_site_aniso_U_13
_atom_site_aniso_U_12
Re1 0.03569(11) 0.03334(10) 0.02995(10) 0.01111(7) 0.00466(7) 0.00801(7)
N1 0.0327(18) 0.0418(18) 0.0351(17) 0.0115(14) 0.0066(15) 0.0084(14)
N2 0.0370(18) 0.0413(18) 0.0352(17) 0.0136(14) 0.0068(15) 0.0071(14)
O1 0.069(2) 0.061(2) 0.067(2) 0.0388(18) 0.0215(19) 0.0210(18)
O2 0.073(2) 0.070(2) 0.058(2) 0.0322(18) -0.0090(19) 0.0154(19)
O100 0.125(4) 0.046(2) 0.060(2) -0.0046(17) 0.020(2) -0.008(2)
O101 0.082(3) 0.087(3) 0.064(2) 0.048(2) 0.020(2) 0.008(2)
O102 0.051(2) 0.096(3) 0.087(3) 0.045(2) 0.017(2) 0.035(2)
P1 0.0373(5) 0.0350(5) 0.0286(5) 0.0107(4) 0.0033(4) 0.0084(4)
C1 0.037(2) 0.063(3) 0.041(2) 0.015(2) 0.007(2) 0.012(2)
C2 0.046(3) 0.072(3) 0.044(2) 0.020(2) 0.019(2) 0.008(2)
C3 0.057(3) 0.052(2) 0.038(2) 0.0179(19) 0.010(2) 0.008(2)
C4 0.042(2) 0.039(2) 0.0288(18) 0.0110(16) 0.0058(17) 0.0058(17)
C5 0.036(2) 0.0359(19) 0.0262(18) 0.0077(15) 0.0027(16) 0.0073(16)
C6 0.036(2) 0.039(2) 0.034(2) 0.0098(16) 0.0025(17) 0.0070(16)
C7 0.037(2) 0.051(2) 0.046(2) 0.0113(19) 0.002(2) 0.0088(19)
C8 0.032(2) 0.063(3) 0.058(3) 0.016(2) 0.013(2) 0.005(2)
C9 0.043(2) 0.054(3) 0.043(2) 0.019(2) 0.012(2) 0.001(2)
C10 0.040(2) 0.042(2) 0.033(2) 0.0139(17) 0.0076(18) 0.0099(17)
C11 0.043(2) 0.044(2) 0.041(2) 0.0126(18) 0.0054(19) 0.0041(19)
C12 0.049(3) 0.040(2) 0.050(2) 0.0173(19) 0.016(2) 0.0061(19)
C13 0.048(2) 0.047(2) 0.037(2) 0.0172(18) 0.0124(19) 0.0149(19)
C14 0.051(3) 0.050(2) 0.039(2) 0.0140(19) -0.003(2) 0.005(2)
C15 0.048(2) 0.040(2) 0.040(2) 0.0128(18) 0.000(2) 0.0040(18)
C16 0.049(3) 0.064(3) 0.046(2) 0.030(2) 0.021(2) 0.021(2)
C17 0.072(4) 0.103(5) 0.065(3) 0.048(3) -0.002(3) 0.028(3)
C50 0.044(2) 0.042(2) 0.0302(19) 0.0112(16) 0.0045(18) 0.0034(18)
C51 0.064(3) 0.048(3) 0.066(3) 0.025(2) 0.020(3) 0.011(2)
C52 0.088(4) 0.051(3) 0.086(4) 0.037(3) 0.018(4) 0.008(3)
C53 0.090(5) 0.077(4) 0.063(3) 0.034(3) 0.020(3) -0.016(3)
C54 0.092(5) 0.076(4) 0.067(4) 0.008(3) 0.041(3) -0.020(3)
C55 0.058(3) 0.052(3) 0.057(3) 0.006(2) 0.026(3) -0.002(2)
C60 0.038(2) 0.047(2) 0.033(2) 0.0110(17) 0.0031(18) 0.0103(18)
C61 0.055(3) 0.051(2) 0.040(2) 0.0083(19) 0.000(2) 0.014(2)
C62 0.055(3) 0.060(3) 0.043(3) -0.003(2) -0.003(2) 0.008(2)
C63 0.054(3) 0.079(3) 0.036(2) 0.009(2) -0.007(2) 0.021(3)
C64 0.077(4) 0.069(3) 0.051(3) 0.023(3) -0.005(3) 0.028(3)
C65 0.063(3) 0.048(2) 0.044(2) 0.013(2) -0.005(2) 0.011(2)
C70 0.047(2) 0.037(2) 0.033(2) 0.0103(16) 0.0080(18) 0.0079(17)
C71 0.047(3) 0.056(3) 0.042(2) 0.014(2) 0.013(2) 0.019(2)
C72 0.055(3) 0.063(3) 0.065(3) 0.014(3) 0.018(3) 0.026(2)
C73 0.067(4) 0.065(3) 0.087(4) 0.019(3) 0.045(3) 0.020(3)
C74 0.092(4) 0.081(4) 0.061(3) 0.033(3) 0.046(3) 0.026(3)
C75 0.062(3) 0.068(3) 0.047(3) 0.028(2) 0.023(2) 0.021(2)
C100 0.064(3) 0.047(3) 0.040(2) 0.012(2) 0.009(2) 0.004(2)
C101 0.055(3) 0.043(2) 0.034(2) 0.0140(18) 0.009(2) 0.0104(19)
C102 0.045(3) 0.050(2) 0.046(2) 0.020(2) 0.010(2) 0.014(2)

loop_
_atom_type_symbol
_atom_type_description
_atom_type_scat_dispersion_real
_atom_type_scat_dispersion_imag
_atom_type_scat_source
C C 0.0181 0.0091 'International Tables Vol C Tables 4.2.6.8 and 6.1.1.4'
H H 0.0000 0.0000 'International Tables Vol C Tables 4.2.6.8 and 6.1.1.4'
O O 0.0492 0.0322 'International Tables Vol C Tables 4.2.6.8 and 6.1.1.4'
P P 0.2955 0.4335 'International Tables Vol C Tables 4.2.6.8 and 6.1.1.4'
N N 0.0311 0.0180 'International Tables Vol C Tables 4.2.6.8 and 6.1.1.4'
Re Re -5.2083 5.8923 'International Tables Vol C Tables 4.2.6.8 and 6.1.1.4'

loop_
_geom_angle_atom_site_label_1
_geom_angle_atom_site_label_2
_geom_angle_atom_site_label_3
_geom_angle
C101 Re1 C102 90.68(19)
C101 Re1 C100 89.42(19)
C102 Re1 C100 88.9(2)
C101 Re1 N2 92.60(16)
C102 Re1 N2 176.66(16)
C100 Re1 N2 91.79(17)
C101 Re1 N1 176.09(15)
C102 Re1 N1 92.63(16)
C100 Re1 N1 88.56(16)
N2 Re1 N1 84.12(13)
C101 Re1 P1 88.34(13)
C102 Re1 P1 92.14(14)
C100 Re1 P1 177.54(15)
N2 Re1 P1 87.29(9)
N1 Re1 P1 93.61(9)
C1 N1 C4 105.8(3)
C1 N1 Re1 125.0(3)
C4 N1 Re1 129.2(3)
C9 N2 C6 106.4(3)
C9 N2 Re1 124.3(3)
C6 N2 Re1 129.2(3)
C16 O2 C17 115.9(4)
C70 P1 C50 106.66(19)
C70 P1 C60 102.27(19)
C50 P1 C60 102.44(19)
C70 P1 Re1 111.98(13)
C50 P1 Re1 115.19(14)
C60 P1 Re1 116.92(14)
N1 C1 C2 112.5(4)
N1 C1 H1 123.8
C2 C1 H1 123.8
C3 C2 C1 105.6(4)
C3 C2 H2 127.2
C1 C2 H2 127.2
C2 C3 C4 108.2(4)
C2 C3 H3 125.9
C4 C3 H3 125.9
C5 C4 N1 124.6(4)
C5 C4 C3 127.2(4)
N1 C4 C3 107.9(4)
C4 C5 C6 127.4(3)
C4 C5 C10 116.6(4)
C6 C5 C10 115.8(4)
C5 C6 N2 124.6(4)
C5 C6 C7 127.5(4)
N2 C6 C7 107.9(4)
C8 C7 C6 107.5(4)
C8 C7 H7 126.2
C6 C7 H7 126.2
C7 C8 C9 106.8(4)
C7 C8 H8 126.6
C9 C8 H8 126.6
N2 C9 C8 111.4(4)
N2 C9 H9 124.3
C8 C9 H9 124.3
C11 C10 C15 118.9(4)
C11 C10 C5 122.0(4)
C15 C10 C5 119.1(4)
C10 C11 C12 120.3(4)
C10 C11 H11 119.9
C12 C11 H11 119.9
C11 C12 C13 120.5(4)
C11 C12 H12 119.8
C13 C12 H12 119.8
C14 C13 C12 119.3(4)
C14 C13 C16 121.9(4)
C12 C13 C16 118.8(4)
C15 C14 C13 120.2(4)
C15 C14 H14 119.9
C13 C14 H14 119.9
C14 C15 C10 120.7(4)
C14 C15 H15 119.6
C10 C15 H15 119.6
O1 C16 O2 123.8(4)
O1 C16 C13 124.3(4)
O2 C16 C13 111.9(4)
O2 C17 H17A 109.5
O2 C17 H17B 109.5
H17A C17 H17B 109.5
O2 C17 H17C 109.5
H17A C17 H17C 109.5
H17B C17 H17C 109.5
C55 C50 C51 119.6(4)
C55 C50 P1 115.3(3)
C51 C50 P1 125.1(4)
C50 C51 C52 118.8(5)
C50 C51 H51 120.6
C52 C51 H51 120.6
C53 C52 C51 121.0(6)
C53 C52 H52 119.5
C51 C52 H52 119.5
C52 C53 C54 120.2(5)
C52 C53 H53 119.9
C54 C53 H53 119.9
C53 C54 C55 119.9(6)
C53 C54 H54 120.1
C55 C54 H54 120.1
C50 C55 C54 120.3(5)
C50 C55 H55 119.9
C54 C55 H55 119.9
C65 C60 C61 118.7(4)
C65 C60 P1 121.3(3)
C61 C60 P1 119.9(3)
C62 C61 C60 120.5(4)
C62 C61 H61 119.8
C60 C61 H61 119.8
C61 C62 C63 120.6(4)
C61 C62 H62 119.7
C63 C62 H62 119.7
C64 C63 C62 119.2(4)
C64 C63 H63 120.4
C62 C63 H63 120.4
C63 C64 C65 120.7(5)
C63 C64 H64 119.7
C65 C64 H64 119.7
C60 C65 C64 120.2(4)
C60 C65 H65 119.9
C64 C65 H65 119.9
C75 C70 C71 118.0(4)
C75 C70 P1 120.6(3)
C71 C70 P1 120.9(3)
C72 C71 C70 121.0(4)
C72 C71 H71 119.5
C70 C71 H71 119.5
C71 C72 C73 120.0(5)
C71 C72 H72 120.0
C73 C72 H72 120.0
C74 C73 C72 119.5(5)
C74 C73 H73 120.2
C72 C73 H73 120.2
C73 C74 C75 121.1(5)
C73 C74 H74 119.4
C75 C74 H74 119.4
C74 C75 C70 120.3(5)
C74 C75 H75 119.9
C70 C75 H75 119.9
O100 C100 Re1 176.5(4)
O101 C101 Re1 177.6(4)
O102 C102 Re1 179.3(5)

loop_
_geom_bond_atom_site_label_1
_geom_bond_atom_site_label_2
_geom_bond_distance
Re1 C101 1.908(4)
Re1 C102 1.912(4)
Re1 C100 1.944(5)
Re1 N2 2.162(3)
Re1 N1 2.166(3)
Re1 P1 2.5187(10)
N1 C1 1.335(6)
N1 C4 1.406(5)
N2 C9 1.344(6)
N2 C6 1.404(5)
O1 C16 1.198(6)
O2 C16 1.336(6)
O2 C17 1.443(5)
O100 C100 1.141(5)
O101 C101 1.156(5)
O102 C102 1.155(5)
P1 C70 1.819(5)
P1 C50 1.831(4)
P1 C60 1.840(4)
C1 C2 1.408(6)
C1 H1 0.9300
C2 C3 1.363(7)
C2 H2 0.9300
C3 C4 1.422(6)
C3 H3 0.9300
C4 C5 1.383(6)
C5 C6 1.398(6)
C5 C10 1.500(5)
C6 C7 1.427(6)
C7 C8 1.366(7)
C7 H7 0.9300
C8 C9 1.403(6)
C8 H8 0.9300
C9 H9 0.9300
C10 C11 1.387(6)
C10 C15 1.397(5)
C11 C12 1.388(6)
C11 H11 0.9300
C12 C13 1.390(6)
C12 H12 0.9300
C13 C14 1.386(6)
C13 C16 1.489(5)
C14 C15 1.381(5)
C14 H14 0.9300
C15 H15 0.9300
C17 H17A 0.9600
C17 H17B 0.9600
C17 H17C 0.9600
C50 C55 1.380(7)
C50 C51 1.385(6)
C51 C52 1.403(7)
C51 H51 0.9300
C52 C53 1.348(9)
C52 H52 0.9300
C53 C54 1.375(9)
C53 H53 0.9300
C54 C55 1.386(7)
C54 H54 0.9300
C55 H55 0.9300
C60 C65 1.380(6)
C60 C61 1.388(6)
C61 C62 1.377(6)
C61 H61 0.9300
C62 C63 1.379(7)
C62 H62 0.9300
C63 C64 1.365(7)
C63 H63 0.9300
C64 C65 1.393(6)
C64 H64 0.9300
C65 H65 0.9300
C70 C75 1.391(6)
C70 C71 1.392(6)
C71 C72 1.377(7)
C71 H71 0.9300
C72 C73 1.380(8)
C72 H72 0.9300
C73 C74 1.361(8)
C73 H73 0.9300
C74 C75 1.379(8)
C74 H74 0.9300
C75 H75 0.9300
